data_4334464
loop_
_publ_author_name
'Francys E. Fern\'andez'
'M. Carmen Puerta'
'Pedro Valerga'

_publ_contact_author_address
;
Departamento de CMIM y Qu\'imica Inorg\'anica
Universidad de C\'adiz
Facultad de Ciencias
Campus Universitario del R\'io San Pedro
11510. Puerto Real. SPAIN.
;
_publ_contact_author_email pedro.valerga@uca.es
_publ_contact_author_fax '34 (956) 016288'
_publ_contact_author_name 'Pedro Valerga'
_publ_contact_author_phone '34 (956) 016340'
_publ_section_title
;
 Picolyl-NHC Hydrotris(pyrazolyl)borate Ruthenium(II) Complexes:
 Synthesis, Characterization, and Reactivity with Small Molecules
;
_journal_name_full 'Inorganic Chemistry'
_journal_page_first 4396
_journal_page_last 4410
_journal_paper_doi 10.1021/ic302553z
_journal_volume 52
_journal_year 2013
_chemical_formula_moiety 'C21 H25 B Cl N9 Ru, 0.79 (C H2 Cl2)'
_chemical_formula_sum 'C21.79 H26.58 B Cl2.58 N9 Ru'
_chemical_formula_weight 618.06
_chemical_name_systematic
;
(chlorido)-{\k^2^  C,N-3-isopropyl-1-(pyrid-2-ylmethyl)-2,3-dihydro-
imidazole-2-ylidene}-{\k^3^ N,N',N''-tris(pirazolyl)borate}-ruthenium(II) 
0.79 dichloromethane solvate
;
_space_group_IT_number 161
_symmetry_cell_setting trigonal
_symmetry_Int_Tables_number 161
_symmetry_space_group_name_Hall 'R 3 -2"c'
_symmetry_space_group_name_H-M 'R 3 c :H'
_atom_sites_solution_hydrogens geom
_atom_sites_solution_primary direct
_atom_sites_solution_secondary difmap
_audit_creation_method SHELXL-97
_cell_angle_alpha 90.00
_cell_angle_beta 90.00
_cell_angle_gamma 120.00
_cell_formula_units_Z 18
_cell_length_a 24.2071(14)
_cell_length_b 24.2071(14)
_cell_length_c 24.610(2)
_cell_measurement_reflns_used 8162
_cell_measurement_temperature 293(2)
_cell_measurement_theta_max 27.206
_cell_measurement_theta_min 2.052
_cell_volume 12489.0(14)
_computing_cell_refinement 'SAINT (Bruker, 2001)'
_computing_data_collection 'SMART (Bruker, 2001)'
_computing_data_reduction 'SAINT (Bruker, 2001)'
_computing_molecular_graphics 'ORTEP-3 vers. 1.08 (Farrugia, 2005)'
_computing_publication_material 'SHELXTL (Sheldrick, 2001)'
_computing_structure_refinement 'SHELXTL (Sheldrick, 2001)'
_computing_structure_solution 'SHELXTL (Sheldrick, 2001)'
_diffrn_ambient_temperature 293(2)
_diffrn_measured_fraction_theta_full 0.999
_diffrn_measured_fraction_theta_max 0.999
_diffrn_measurement_device_type 'Bruker SMART APEX CCD area detector'
_diffrn_measurement_method '1700 omega scan frames, 0.3 deg, 10 sec'
_diffrn_radiation_monochromator graphite
_diffrn_radiation_probe x-ray
_diffrn_radiation_type MoK\a
_diffrn_radiation_wavelength 0.71073
_diffrn_reflns_av_R_equivalents 0.0985
_diffrn_reflns_av_sigmaI/netI 0.0441
_diffrn_reflns_limit_h_max 31
_diffrn_reflns_limit_h_min -31
_diffrn_reflns_limit_k_max 31
_diffrn_reflns_limit_k_min -30
_diffrn_reflns_limit_l_max 29
_diffrn_reflns_limit_l_min -31
_diffrn_reflns_number 33696
_diffrn_reflns_theta_full 27.53
_diffrn_reflns_theta_max 27.53
_diffrn_reflns_theta_min 1.92
_diffrn_source 'fine-focus sealed tube'
_diffrn_source_type 'Bruker SMART APEX'
_diffrn_standards_decay_% -0.0012
_diffrn_standards_number 0
_exptl_absorpt_coefficient_mu 0.842
_exptl_absorpt_correction_T_max 0.866
_exptl_absorpt_correction_T_min 0.715
_exptl_absorpt_correction_type multi-scan
_exptl_absorpt_process_details '(SADABS; Sheldrick, 2004)'
_exptl_crystal_colour red
_exptl_crystal_density_diffrn 1.479
_exptl_crystal_description prism
_exptl_crystal_F_000 5639
_exptl_crystal_size_max 0.52
_exptl_crystal_size_mid 0.38
_exptl_crystal_size_min 0.25
_refine_diff_density_max 0.953
_refine_diff_density_min -0.413
_refine_diff_density_rms 0.088
_refine_ls_abs_structure_details 'Flack H D (1983), Acta Cryst. A39, 876-881'
_refine_ls_abs_structure_Flack -0.02(3)
_refine_ls_extinction_method none
_refine_ls_goodness_of_fit_ref 0.992
_refine_ls_hydrogen_treatment constr
_refine_ls_matrix_type full
_refine_ls_number_parameters 328
_refine_ls_number_reflns 6234
_refine_ls_number_restraints 1
_refine_ls_restrained_S_all 0.992
_refine_ls_R_factor_all 0.0452
_refine_ls_R_factor_gt 0.0422
_refine_ls_shift/su_max 0.001
_refine_ls_shift/su_mean 0.000
_refine_ls_structure_factor_coef Fsqd
_refine_ls_weighting_details 'calc w=1/[\s^2^(Fo^2^)+(0.0779P)^2^+0.0000P] where P=(Fo^2^+2Fc^2^)/3'
_refine_ls_weighting_scheme calc
_refine_ls_wR_factor_gt 0.1075
_refine_ls_wR_factor_ref 0.1090
_reflns_number_gt 5663
_reflns_number_total 6234
_reflns_threshold_expression >2sigma(I)
_cod_data_source_file ic302553z_si_002_2.cif
_cod_data_source_block pv1101b55
_cod_original_cell_volume 12489.0(16)
_cod_original_sg_symbol_H-M 'R 3 c'
_cod_database_code 4334464

loop_
_symmetry_equiv_pos_as_xyz
'x, y, z'
'-y, x-y, z'
'-x+y, -x, z'
'-y, -x, z+1/2'
'-x+y, y, z+1/2'
'x, x-y, z+1/2'
'x+2/3, y+1/3, z+1/3'
'-y+2/3, x-y+1/3, z+1/3'
'-x+y+2/3, -x+1/3, z+1/3'
'-y+2/3, -x+1/3, z+5/6'
'-x+y+2/3, y+1/3, z+5/6'
'x+2/3, x-y+1/3, z+5/6'
'x+1/3, y+2/3, z+2/3'
'-y+1/3, x-y+2/3, z+2/3'
'-x+y+1/3, -x+2/3, z+2/3'
'-y+1/3, -x+2/3, z+7/6'
'-x+y+1/3, y+2/3, z+7/6'
'x+1/3, x-y+2/3, z+7/6'

loop_
_atom_site_label
_atom_site_type_symbol
_atom_site_fract_x
_atom_site_fract_y
_atom_site_fract_z
_atom_site_U_iso_or_equiv
_atom_site_adp_type
_atom_site_occupancy
_atom_site_symmetry_multiplicity
_atom_site_calc_flag
_atom_site_refinement_flags
Ru1 Ru 0.479907(12) 0.372487(12) 0.142666(10) 0.04458(10) Uani 1 1 d .
Cl1 Cl 0.58370(5) 0.43326(6) 0.09833(6) 0.0700(3) Uani 1 1 d .
N1 N 0.39470(17) 0.33230(14) 0.18314(15) 0.0483(8) Uani 1 1 d .
N2 N 0.36531(16) 0.36763(17) 0.18886(16) 0.0575(8) Uani 1 1 d .
N3 N 0.50663(19) 0.45523(17) 0.19082(17) 0.0592(8) Uani 1 1 d .
N4 N 0.46310(18) 0.47463(16) 0.19789(17) 0.0613(8) Uani 1 1 d .
N5 N 0.44619(16) 0.41463(16) 0.08889(17) 0.0535(8) Uani 1 1 d .
N6 N 0.41043(15) 0.43926(15) 0.10867(16) 0.0552(8) Uani 1 1 d .
N7 N 0.48814(17) 0.26438(17) 0.09498(16) 0.0564(8) Uani 1 1 d .
N8 N 0.40141(17) 0.25647(17) 0.06683(15) 0.0562(8) Uani 1 1 d .
N9 N 0.51437(17) 0.33267(15) 0.19810(18) 0.0554(9) Uani 1 1 d .
C1 C 0.3577(2) 0.2764(2) 0.2066(2) 0.0626(10) Uani 1 1 d .
H1 H 0.3663 0.2430 0.2080 0.075 Uiso 1 1 calc R
C2 C 0.3044(3) 0.2748(3) 0.2287(3) 0.0803(16) Uani 1 1 d .
H2 H 0.2716 0.2414 0.2479 0.096 Uiso 1 1 calc R
C3 C 0.3097(2) 0.3325(3) 0.2166(2) 0.0742(13) Uani 1 1 d .
H3 H 0.2806 0.3454 0.2256 0.089 Uiso 1 1 calc R
C4 C 0.5593(3) 0.4992(2) 0.2156(3) 0.0812(15) Uani 1 1 d .
H4 H 0.5972 0.4983 0.2169 0.097 Uiso 1 1 calc R
C5 C 0.5511(3) 0.5463(3) 0.2390(3) 0.0899(17) Uani 1 1 d .
H5 H 0.5806 0.5814 0.2589 0.108 Uiso 1 1 calc R
C6 C 0.4898(3) 0.5296(2) 0.2262(2) 0.0755(13) Uani 1 1 d .
H6 H 0.4698 0.5525 0.2356 0.091 Uiso 1 1 calc R
C7 C 0.4551(2) 0.4284(2) 0.0360(2) 0.0630(10) Uani 1 1 d .
H7 H 0.4785 0.4175 0.0129 0.076 Uiso 1 1 calc R
C8 C 0.4243(3) 0.4614(3) 0.0205(2) 0.0755(14) Uani 1 1 d .
H8 H 0.4223 0.4757 -0.0141 0.091 Uiso 1 1 calc R
C9 C 0.3978(2) 0.4684(2) 0.0668(2) 0.0678(13) Uani 1 1 d .
H9 H 0.3748 0.4896 0.0695 0.081 Uiso 1 1 calc R
C10 C 0.4528(2) 0.2941(2) 0.0978(2) 0.0503(9) Uani 1 1 d .
C11 C 0.4597(3) 0.2106(2) 0.0628(2) 0.0653(11) Uani 1 1 d .
H11 H 0.4753 0.1833 0.0552 0.078 Uiso 1 1 calc R
C12 C 0.4067(3) 0.2056(3) 0.0451(2) 0.0714(13) Uani 1 1 d .
H12 H 0.3775 0.1739 0.0222 0.086 Uiso 1 1 calc R
C13 C 0.3448(2) 0.2629(2) 0.0590(2) 0.0664(11) Uani 1 1 d .
H13 H 0.3519 0.3012 0.0784 0.080 Uiso 1 1 calc R
C14 C 0.3370(4) 0.2724(4) -0.0008(3) 0.0940(18) Uani 1 1 d .
H14A H 0.3164 0.2318 -0.0188 0.141 Uiso 1 1 calc R
H14B H 0.3781 0.2992 -0.0168 0.141 Uiso 1 1 calc R
H14C H 0.3113 0.2922 -0.0047 0.141 Uiso 1 1 calc R
C15 C 0.2858(3) 0.2065(3) 0.0827(3) 0.0933(18) Uani 1 1 d .
H15A H 0.2708 0.1708 0.0585 0.140 Uiso 1 1 calc R
H15B H 0.2531 0.2176 0.0874 0.140 Uiso 1 1 calc R
H15C H 0.2961 0.1955 0.1173 0.140 Uiso 1 1 calc R
C16 C 0.54765(19) 0.2875(2) 0.1264(2) 0.0656(12) Uani 1 1 d .
H16A H 0.5623 0.2570 0.1226 0.079 Uiso 1 1 calc R
H16B H 0.5800 0.3276 0.1109 0.079 Uiso 1 1 calc R
C17 C 0.54145(18) 0.29709(18) 0.1843(2) 0.0563(10) Uani 1 1 d .
C18 C 0.5091(2) 0.3415(2) 0.2528(2) 0.0685(12) Uani 1 1 d .
H18 H 0.4901 0.3651 0.2632 0.082 Uiso 1 1 calc R
C19 C 0.5307(3) 0.3171(3) 0.2929(3) 0.0880(18) Uani 1 1 d .
H19 H 0.5258 0.3237 0.3294 0.106 Uiso 1 1 calc R
C20 C 0.5597(3) 0.2824(3) 0.2777(3) 0.0874(17) Uani 1 1 d .
H20 H 0.5760 0.2664 0.3037 0.105 Uiso 1 1 calc R
C21 C 0.5638(2) 0.2725(2) 0.2243(3) 0.0754(16) Uani 1 1 d .
H21 H 0.5821 0.2484 0.2138 0.091 Uiso 1 1 calc R
B1 B 0.3978(2) 0.4374(2) 0.1692(3) 0.0656(13) Uani 1 1 d .
H1A H 0.3712 0.4564 0.1773 0.079 Uiso 1 1 calc R
Cl2 Cl 0.3109(2) 0.50413(18) 0.25605(19) 0.167(2) Uani 0.793(8) 1 d P
Cl3 Cl 0.2377(3) 0.5625(3) 0.2779(3) 0.214(3) Uani 0.793(8) 1 d P
C22 C 0.2925(13) 0.5365(8) 0.3034(6) 0.219(11) Uani 0.793(8) 1 d P
H22A H 0.3309 0.5729 0.3174 0.263 Uiso 0.793(8) 1 calc PR
H22B H 0.2724 0.5062 0.3328 0.263 Uiso 0.793(8) 1 calc PR

loop_
_atom_site_aniso_label
_atom_site_aniso_U_11
_atom_site_aniso_U_22
_atom_site_aniso_U_33
_atom_site_aniso_U_23
_atom_site_aniso_U_13
_atom_site_aniso_U_12
Ru1 0.03293(13) 0.03559(14) 0.06610(17) 0.00263(12) 0.00024(11) 0.01779(11)
Cl1 0.0386(5) 0.0552(6) 0.1149(10) 0.0200(6) 0.0164(5) 0.0224(4)
N1 0.0390(16) 0.0416(16) 0.062(2) 0.0023(13) 0.0048(14) 0.0181(13)
N2 0.0407(16) 0.0489(17) 0.082(2) -0.0038(16) 0.0089(15) 0.0216(14)
N3 0.0492(19) 0.0445(17) 0.078(2) -0.0041(15) -0.0068(17) 0.0187(16)
N4 0.060(2) 0.0434(17) 0.082(2) -0.0045(16) 0.0013(17) 0.0272(16)
N5 0.0435(16) 0.0412(16) 0.076(2) 0.0066(14) 0.0000(15) 0.0218(14)
N6 0.0421(16) 0.0424(16) 0.088(2) 0.0053(15) -0.0018(15) 0.0263(14)
N7 0.0573(19) 0.0487(17) 0.073(2) 0.0050(15) 0.0072(16) 0.0339(16)
N8 0.0541(18) 0.0521(18) 0.063(2) 0.0001(15) -0.0030(15) 0.0275(16)
N9 0.0433(17) 0.0418(16) 0.079(3) 0.0024(15) -0.0065(16) 0.0196(15)
C1 0.049(2) 0.045(2) 0.083(3) 0.0009(19) 0.0018(19) 0.0153(17)
C2 0.051(3) 0.073(3) 0.096(4) 0.010(3) 0.022(2) 0.015(2)
C3 0.046(2) 0.071(3) 0.093(3) -0.010(3) 0.017(2) 0.020(2)
C4 0.059(3) 0.053(3) 0.114(4) -0.016(3) -0.017(3) 0.015(2)
C5 0.083(4) 0.056(3) 0.101(4) -0.018(3) -0.018(3) 0.013(3)
C6 0.080(3) 0.049(2) 0.093(3) -0.012(2) -0.001(3) 0.028(2)
C7 0.061(3) 0.057(2) 0.073(3) 0.007(2) 0.000(2) 0.031(2)
C8 0.074(3) 0.062(3) 0.090(4) 0.017(2) -0.011(3) 0.033(2)
C9 0.055(2) 0.048(2) 0.105(4) 0.009(2) -0.013(2) 0.0293(19)
C10 0.0442(19) 0.048(2) 0.063(3) 0.0082(17) 0.0084(18) 0.0270(18)
C11 0.080(3) 0.057(2) 0.074(3) 0.000(2) 0.006(2) 0.045(2)
C12 0.087(3) 0.057(3) 0.073(3) -0.012(2) -0.012(2) 0.038(3)
C13 0.059(2) 0.060(2) 0.085(3) -0.007(2) -0.018(2) 0.033(2)
C14 0.099(4) 0.104(5) 0.090(4) -0.005(3) -0.027(3) 0.060(4)
C15 0.060(3) 0.078(4) 0.133(5) -0.009(3) -0.015(3) 0.028(3)
C16 0.0399(19) 0.046(2) 0.118(4) 0.008(2) 0.003(2) 0.0273(16)
C17 0.0375(17) 0.0420(18) 0.088(3) 0.0106(18) -0.0040(17) 0.0187(15)
C18 0.058(3) 0.065(3) 0.081(3) 0.004(2) -0.007(2) 0.031(2)
C19 0.082(4) 0.093(4) 0.080(4) 0.014(3) -0.012(3) 0.037(3)
C20 0.073(3) 0.084(4) 0.102(5) 0.023(3) -0.016(3) 0.037(3)
C21 0.043(2) 0.052(2) 0.130(5) 0.026(3) -0.007(2) 0.0223(18)
B1 0.050(2) 0.055(3) 0.101(4) -0.003(2) 0.004(2) 0.033(2)
Cl2 0.172(4) 0.122(3) 0.196(4) -0.007(2) 0.071(3) 0.067(2)
Cl3 0.264(7) 0.214(5) 0.217(5) -0.034(4) -0.030(5) 0.159(5)
C22 0.42(3) 0.160(13) 0.133(10) 0.067(10) 0.086(15) 0.185(19)

loop_
_atom_type_symbol
_atom_type_description
_atom_type_scat_dispersion_real
_atom_type_scat_dispersion_imag
_atom_type_scat_source
C C 0.0033 0.0016 'International Tables Vol C Tables 4.2.6.8 and 6.1.1.4'
H H 0.0000 0.0000 'International Tables Vol C Tables 4.2.6.8 and 6.1.1.4'
B B 0.0013 0.0007 'International Tables Vol C Tables 4.2.6.8 and 6.1.1.4'
N N 0.0061 0.0033 'International Tables Vol C Tables 4.2.6.8 and 6.1.1.4'
Cl Cl 0.1484 0.1585 'International Tables Vol C Tables 4.2.6.8 and 6.1.1.4'
Ru Ru -1.2594 0.8363 'International Tables Vol C Tables 4.2.6.8 and 6.1.1.4'

loop_
_geom_angle_atom_site_label_1
_geom_angle_atom_site_label_2
_geom_angle_atom_site_label_3
_geom_angle
C10 Ru1 N1 92.46(15)
C10 Ru1 N5 95.23(17)
N1 Ru1 N5 89.62(15)
C10 Ru1 N9 86.54(17)
N1 Ru1 N9 90.17(15)
N5 Ru1 N9 178.22(16)
C10 Ru1 N3 178.73(18)
N1 Ru1 N3 86.34(14)
N5 Ru1 N3 84.35(15)
N9 Ru1 N3 93.87(15)
C10 Ru1 Cl1 94.34(12)
N1 Ru1 Cl1 172.86(9)
N5 Ru1 Cl1 87.59(10)
N9 Ru1 Cl1 92.41(11)
N3 Ru1 Cl1 86.84(12)
C1 N1 N2 107.3(4)
C1 N1 Ru1 134.7(3)
N2 N1 Ru1 118.0(3)
C3 N2 N1 108.8(4)
C3 N2 B1 130.1(4)
N1 N2 B1 121.0(3)
C4 N3 N4 105.2(4)
C4 N3 Ru1 136.5(4)
N4 N3 Ru1 118.1(3)
C6 N4 N3 109.6(4)
C6 N4 B1 131.1(4)
N3 N4 B1 119.0(3)
C7 N5 N6 107.3(4)
C7 N5 Ru1 133.8(3)
N6 N5 Ru1 118.7(3)
N5 N6 C9 108.1(4)
N5 N6 B1 120.1(3)
C9 N6 B1 131.4(4)
C10 N7 C11 112.2(4)
C10 N7 C16 121.4(4)
C11 N7 C16 126.3(3)
C10 N8 C12 110.5(4)
C10 N8 C13 126.6(4)
C12 N8 C13 122.8(4)
C17 N9 C18 116.9(4)
C17 N9 Ru1 124.4(3)
C18 N9 Ru1 118.8(3)
N1 C1 C2 110.1(5)
N1 C1 H1 124.9
C2 C1 H1 124.9
C3 C2 C1 106.0(4)
C3 C2 H2 127.0
C1 C2 H2 127.0
N2 C3 C2 107.8(4)
N2 C3 H3 126.1
C2 C3 H3 126.1
N3 C4 C5 112.2(6)
N3 C4 H4 123.9
C5 C4 H4 123.9
C6 C5 C4 104.1(5)
C6 C5 H5 128.0
C4 C5 H5 128.0
N4 C6 C5 109.0(5)
N4 C6 H6 125.5
C5 C6 H6 125.5
N5 C7 C8 110.2(5)
N5 C7 H7 124.9
C8 C7 H7 124.9
C9 C8 C7 105.2(5)
C9 C8 H8 127.4
C7 C8 H8 127.4
C8 C9 N6 109.1(4)
C8 C9 H9 125.5
N6 C9 H9 125.5
N8 C10 N7 102.9(4)
N8 C10 Ru1 134.9(3)
N7 C10 Ru1 122.2(3)
C12 C11 N7 106.5(4)
C12 C11 H11 126.7
N7 C11 H11 126.7
C11 C12 N8 108.0(4)
C11 C12 H12 126.0
N8 C12 H12 126.0
N8 C13 C15 111.3(4)
N8 C13 C14 109.8(5)
C15 C13 C14 112.2(5)
N8 C13 H13 107.8
C15 C13 H13 107.8
C14 C13 H13 107.8
C13 C14 H14A 109.5
C13 C14 H14B 109.5
H14A C14 H14B 109.5
C13 C14 H14C 109.5
H14A C14 H14C 109.5
H14B C14 H14C 109.5
C13 C15 H15A 109.5
C13 C15 H15B 109.5
H15A C15 H15B 109.5
C13 C15 H15C 109.5
H15A C15 H15C 109.5
H15B C15 H15C 109.5
C17 C16 N7 114.3(3)
C17 C16 H16A 108.7
N7 C16 H16A 108.7
C17 C16 H16B 108.7
N7 C16 H16B 108.7
H16A C16 H16B 107.6
N9 C17 C21 120.5(5)
N9 C17 C16 117.6(4)
C21 C17 C16 121.9(5)
N9 C18 C19 123.2(5)
N9 C18 H18 118.4
C19 C18 H18 118.4
C18 C19 C20 118.8(6)
C18 C19 H19 120.6
C20 C19 H19 120.6
C21 C20 C19 118.2(5)
C21 C20 H20 120.9
C19 C20 H20 120.9
C20 C21 C17 122.4(5)
C20 C21 H21 118.8
C17 C21 H21 118.8
N6 B1 N2 108.9(4)
N6 B1 N4 107.3(4)
N2 B1 N4 107.9(4)
N6 B1 H1A 110.8
N2 B1 H1A 110.8
N4 B1 H1A 110.8
Cl2 C22 Cl3 110.3(11)
Cl2 C22 H22A 109.6
Cl3 C22 H22A 109.6
Cl2 C22 H22B 109.6
Cl3 C22 H22B 109.6
H22A C22 H22B 108.1

loop_
_geom_bond_atom_site_label_1
_geom_bond_atom_site_label_2
_geom_bond_distance
Ru1 C10 2.000(5)
Ru1 N1 2.046(4)
Ru1 N5 2.071(4)
Ru1 N9 2.071(4)
Ru1 N3 2.131(4)
Ru1 Cl1 2.4436(11)
N1 C1 1.325(5)
N1 N2 1.366(5)
N2 C3 1.362(6)
N2 B1 1.542(6)
N3 C4 1.331(6)
N3 N4 1.362(6)
N4 C6 1.348(6)
N4 B1 1.544(7)
N5 C7 1.334(7)
N5 N6 1.363(5)
N6 C9 1.367(6)
N6 B1 1.518(8)
N7 C10 1.368(5)
N7 C11 1.378(6)
N7 C16 1.477(6)
N8 C10 1.352(6)
N8 C12 1.405(6)
N8 C13 1.466(6)
N9 C17 1.360(6)
N9 C18 1.379(7)
C1 C2 1.384(7)
C1 H1 0.9300
C2 C3 1.369(9)
C2 H2 0.9300
C3 H3 0.9300
C4 C5 1.377(9)
C4 H4 0.9300
C5 C6 1.365(9)
C5 H5 0.9300
C6 H6 0.9300
C7 C8 1.391(7)
C7 H7 0.9300
C8 C9 1.358(8)
C8 H8 0.9300
C9 H9 0.9300
C11 C12 1.301(8)
C11 H11 0.9300
C12 H12 0.9300
C13 C15 1.514(8)
C13 C14 1.515(8)
C13 H13 0.9800
C14 H14A 0.9600
C14 H14B 0.9600
C14 H14C 0.9600
C15 H15A 0.9600
C15 H15B 0.9600
C15 H15C 0.9600
C16 C17 1.464(7)
C16 H16A 0.9700
C16 H16B 0.9700
C17 C21 1.392(7)
C18 C19 1.380(8)
C18 H18 0.9300
C19 C20 1.390(10)
C19 H19 0.9300
C20 C21 1.349(10)
C20 H20 0.9300
C21 H21 0.9300
B1 H1A 0.9800
Cl2 C22 1.585(16)
Cl3 C22 1.84(2)
C22 H22A 0.9700
C22 H22B 0.9700

loop_
_geom_torsion_atom_site_label_1
_geom_torsion_atom_site_label_2
_geom_torsion_atom_site_label_3
_geom_torsion_atom_site_label_4
_geom_torsion
C10 Ru1 N1 C1 46.1(5)
N5 Ru1 N1 C1 141.3(5)
N9 Ru1 N1 C1 -40.4(5)
N3 Ru1 N1 C1 -134.3(5)
C10 Ru1 N1 N2 -133.2(3)
N5 Ru1 N1 N2 -38.0(3)
N9 Ru1 N1 N2 140.3(3)
N3 Ru1 N1 N2 46.4(3)
C1 N1 N2 C3 0.3(5)
Ru1 N1 N2 C3 179.8(3)
C1 N1 N2 B1 176.0(4)
Ru1 N1 N2 B1 -4.5(5)
N1 Ru1 N3 C4 141.6(6)
N5 Ru1 N3 C4 -128.4(6)
N9 Ru1 N3 C4 51.7(6)
Cl1 Ru1 N3 C4 -40.5(6)
N1 Ru1 N3 N4 -43.6(3)
N5 Ru1 N3 N4 46.4(3)
N9 Ru1 N3 N4 -133.5(3)
Cl1 Ru1 N3 N4 134.3(3)
C4 N3 N4 C6 0.3(6)
Ru1 N3 N4 C6 -176.0(3)
C4 N3 N4 B1 174.2(5)
Ru1 N3 N4 B1 -2.1(5)
C10 Ru1 N5 C7 -53.4(4)
N1 Ru1 N5 C7 -145.8(4)
N3 Ru1 N5 C7 127.8(4)
Cl1 Ru1 N5 C7 40.8(4)
C10 Ru1 N5 N6 132.4(3)
N1 Ru1 N5 N6 40.0(3)
N3 Ru1 N5 N6 -46.4(3)
Cl1 Ru1 N5 N6 -133.5(3)
C7 N5 N6 C9 -0.1(5)
Ru1 N5 N6 C9 175.6(3)
C7 N5 N6 B1 -173.7(4)
Ru1 N5 N6 B1 2.0(5)
C10 Ru1 N9 C17 35.6(3)
N1 Ru1 N9 C17 128.1(3)
N3 Ru1 N9 C17 -145.6(3)
Cl1 Ru1 N9 C17 -58.6(3)
C10 Ru1 N9 C18 -143.4(3)
N1 Ru1 N9 C18 -51.0(3)
N3 Ru1 N9 C18 35.4(3)
Cl1 Ru1 N9 C18 122.4(3)
N2 N1 C1 C2 -1.0(6)
Ru1 N1 C1 C2 179.6(4)
N1 C1 C2 C3 1.3(7)
N1 N2 C3 C2 0.5(6)
B1 N2 C3 C2 -174.7(5)
C1 C2 C3 N2 -1.0(7)
N4 N3 C4 C5 0.6(7)
Ru1 N3 C4 C5 175.9(4)
N3 C4 C5 C6 -1.3(8)
N3 N4 C6 C5 -1.1(6)
B1 N4 C6 C5 -174.0(5)
C4 C5 C6 N4 1.4(7)
N6 N5 C7 C8 -0.9(5)
Ru1 N5 C7 C8 -175.6(3)
N5 C7 C8 C9 1.6(6)
C7 C8 C9 N6 -1.6(6)
N5 N6 C9 C8 1.1(5)
B1 N6 C9 C8 173.7(4)
C12 N8 C10 N7 -1.0(5)
C13 N8 C10 N7 174.7(4)
C12 N8 C10 Ru1 -178.5(4)
C13 N8 C10 Ru1 -2.8(7)
C11 N7 C10 N8 0.7(5)
C16 N7 C10 N8 -176.0(4)
C11 N7 C10 Ru1 178.6(3)
C16 N7 C10 Ru1 1.9(6)
N1 Ru1 C10 N8 51.0(5)
N5 Ru1 C10 N8 -38.8(5)
N9 Ru1 C10 N8 141.0(5)
Cl1 Ru1 C10 N8 -126.8(4)
N1 Ru1 C10 N7 -126.1(4)
N5 Ru1 C10 N7 144.0(3)
N9 Ru1 C10 N7 -36.1(4)
Cl1 Ru1 C10 N7 56.0(4)
C10 N7 C11 C12 -0.1(6)
C16 N7 C11 C12 176.4(5)
N7 C11 C12 N8 -0.5(6)
C10 N8 C12 C11 1.0(6)
C13 N8 C12 C11 -174.9(5)
C10 N8 C13 C15 -114.3(6)
C12 N8 C13 C15 60.8(6)
C10 N8 C13 C14 120.8(5)
C12 N8 C13 C14 -64.1(6)
C10 N7 C16 C17 51.0(5)
C11 N7 C16 C17 -125.2(4)
C18 N9 C17 C21 -1.4(6)
Ru1 N9 C17 C21 179.6(3)
C18 N9 C17 C16 -179.7(4)
Ru1 N9 C17 C16 1.2(5)
N7 C16 C17 N9 -51.0(5)
N7 C16 C17 C21 130.7(4)
C17 N9 C18 C19 1.0(7)
Ru1 N9 C18 C19 -179.9(4)
N9 C18 C19 C20 0.7(9)
C18 C19 C20 C21 -2.0(9)
C19 C20 C21 C17 1.7(9)
N9 C17 C21 C20 0.1(7)
C16 C17 C21 C20 178.3(5)
N5 N6 B1 N2 -57.2(5)
C9 N6 B1 N2 130.9(5)
N5 N6 B1 N4 59.4(5)
C9 N6 B1 N4 -112.5(5)
C3 N2 B1 N6 -125.8(5)
N1 N2 B1 N6 59.6(5)
C3 N2 B1 N4 118.0(5)
N1 N2 B1 N4 -56.6(6)
C6 N4 B1 N6 114.1(6)
N3 N4 B1 N6 -58.2(5)
C6 N4 B1 N2 -128.7(5)
N3 N4 B1 N2 59.0(5)
